data_7114578
loop_
_publ_author_name
'Guangfu Li'
'Yong Wu'
'Guogang Shan'
'Weilong Che'
'Dongxia Zhu'
'Baiqiao Song'
'Likai Yan'
'Zhongmin Su'
'Martin R. Bryce'

_publ_section_title
;
 New ionic dinuclear Ir(III) Schiff base complexes with
 aggregation-induced phosphorescent emission (AIPE)
;
_journal_name_full Chem.Commun.
_journal_page_first 6977
_journal_paper_doi 10.1039/C4CC01799D
_journal_volume 50
_journal_year 2014
_chemical_formula_moiety 'C68 H50 F12 Ir2 N8 P2'
_chemical_formula_sum 'C68 H50 F12 Ir2 N8 P2'
_chemical_formula_weight 1653.50
_chemical_melting_point ?
_chemical_name_systematic
; 
 ? 
;
_space_group_IT_number 14
_symmetry_cell_setting monoclinic
_symmetry_space_group_name_Hall '-P 2ybc'
_symmetry_space_group_name_H-M 'P 1 21/c 1'
_atom_sites_solution_hydrogens geom
_atom_sites_solution_primary direct
_atom_sites_solution_secondary difmap
_audit_creation_method SHELXL-97
_cell_angle_alpha 90.00
_cell_angle_beta 91.47(3)
_cell_angle_gamma 90.00
_cell_formula_units_Z 2
_cell_length_a 8.8497(18)
_cell_length_b 29.644(6)
_cell_length_c 13.885(3)
_cell_measurement_temperature 293(2)
_cell_volume 3641.4(13)
_computing_cell_refinement 'Bruker SMART'
_computing_data_collection 'Bruker SMART'
_computing_data_reduction 'Bruker SAINT'
_computing_molecular_graphics SHELXP-97
_computing_publication_material SHELXTL
_computing_structure_refinement 'SHELXL-97 (Sheldrick, 1997)'
_computing_structure_solution 'SHELXS-97 (Sheldrick, 1990)'
_diffrn_ambient_temperature 293(2)
_diffrn_detector_area_resol_mean 9.00cm
_diffrn_measured_fraction_theta_full 0.996
_diffrn_measured_fraction_theta_max 0.996
_diffrn_measurement_device_type 'CCD area detector'
_diffrn_measurement_method 'phi and omega scans'
_diffrn_radiation_monochromator graphite
_diffrn_radiation_source 'fine-focus sealed tube'
_diffrn_radiation_type MoK\a
_diffrn_radiation_wavelength 0.71073
_diffrn_reflns_av_R_equivalents 0.0595
_diffrn_reflns_av_sigmaI/netI 0.0753
_diffrn_reflns_limit_h_max 10
_diffrn_reflns_limit_h_min -10
_diffrn_reflns_limit_k_max 33
_diffrn_reflns_limit_k_min -35
_diffrn_reflns_limit_l_max 13
_diffrn_reflns_limit_l_min -16
_diffrn_reflns_number 18616
_diffrn_reflns_theta_full 25.12
_diffrn_reflns_theta_max 25.12
_diffrn_reflns_theta_min 2.01
_diffrn_standards_decay_% none
_diffrn_standards_interval_count none
_diffrn_standards_interval_time none
_diffrn_standards_number none
_exptl_absorpt_coefficient_mu 3.768
_exptl_absorpt_correction_T_max 0.5318
_exptl_absorpt_correction_T_min 0.4557
_exptl_absorpt_correction_type empirical
_exptl_absorpt_process_details SADABS
_exptl_crystal_colour colourless
_exptl_crystal_density_diffrn 1.508
_exptl_crystal_density_meas ?
_exptl_crystal_density_method 'not measured'
_exptl_crystal_description block
_exptl_crystal_F_000 1612
_exptl_crystal_size_max 0.22
_exptl_crystal_size_mid 0.20
_exptl_crystal_size_min 0.17
_refine_diff_density_max 1.835
_refine_diff_density_min -2.085
_refine_diff_density_rms 0.135
_refine_ls_extinction_method none
_refine_ls_goodness_of_fit_ref 1.013
_refine_ls_hydrogen_treatment mixed
_refine_ls_matrix_type full
_refine_ls_number_parameters 352
_refine_ls_number_reflns 6483
_refine_ls_number_restraints 0
_refine_ls_restrained_S_all 1.013
_refine_ls_R_factor_all 0.0837
_refine_ls_R_factor_gt 0.0546
_refine_ls_shift/su_max 0.000
_refine_ls_shift/su_mean 0.000
_refine_ls_structure_factor_coef Fsqd
_refine_ls_weighting_details 'calc w=1/[\s^2^(Fo^2^)+(0.0747P)^2^+0.0000P] where P=(Fo^2^+2Fc^2^)/3'
_refine_ls_weighting_scheme calc
_refine_ls_wR_factor_gt 0.1316
_refine_ls_wR_factor_ref 0.1403
_reflns_number_gt 4456
_reflns_number_total 6483
_reflns_threshold_expression >2sigma(I)
_cod_data_source_file c4cc01799d2.cif
_cod_data_source_block bbb
_cod_depositor_comments
;
The following automatic conversions were performed:

'_chemical_melting_point' value 'not measured' was changed to '?' -
the value is undefined or not given.

Automatic conversion script
Id: cif_fix_values 2281 2013-09-26 08:29:07Z andrius 

The following automatic conversions were performed:

'_exptl_crystal_density_meas' value 'none' was changed to '?' - the
value is perceived as not measured.

Automatic conversion script
Id: cif_fix_values 3008 2015-01-20 13:52:24Z robertas 
;
_cod_original_cell_volume 3641.3(13)
_cod_original_sg_symbol_H-M P2(1)/c
_cod_database_code 7114578

loop_
_symmetry_equiv_pos_as_xyz
'x, y, z'
'-x, y+1/2, -z+1/2'
'-x, -y, -z'
'x, -y-1/2, z-1/2'

loop_
_atom_site_label
_atom_site_type_symbol
_atom_site_fract_x
_atom_site_fract_y
_atom_site_fract_z
_atom_site_U_iso_or_equiv
_atom_site_adp_type
_atom_site_occupancy
_atom_site_symmetry_multiplicity
_atom_site_calc_flag
_atom_site_refinement_flags
Ir1 Ir 0.46069(3) 0.355606(12) 0.41834(2) 0.04647(14) Uani 1 1 d .
N1 N 0.5122(9) 0.4154(2) 0.5059(5) 0.0528(19) Uani 1 1 d .
N2 N 0.2716(8) 0.3628(2) 0.5104(5) 0.0543(19) Uani 1 1 d .
N3 N 0.3793(8) 0.3937(3) 0.3090(5) 0.0507(18) Uani 1 1 d .
N4 N 0.5467(8) 0.3109(3) 0.5185(6) 0.060(2) Uani 1 1 d .
C1 C 0.6519(10) 0.4407(3) 0.5039(6) 0.049(2) Uani 1 1 d .
C2 C 0.7080(12) 0.4541(3) 0.4182(5) 0.066(3) Uani 1 1 d .
H2 H 0.6556 0.4475 0.3611 0.079 Uiso 1 1 calc R
C3 C 0.8420(11) 0.4773(3) 0.4162(6) 0.063(3) Uani 1 1 d .
H3 H 0.8787 0.4863 0.3571 0.076 Uiso 1 1 calc R
C4 C 0.9251(9) 0.4878(3) 0.5002(5) 0.049(2) Uani 1 1 d .
C5 C 0.8593(10) 0.4749(3) 0.5863(6) 0.060(2) Uani 1 1 d .
H5 H 0.9057 0.4831 0.6446 0.071 Uiso 1 1 calc R
C6 C 0.7308(11) 0.4511(3) 0.5868(6) 0.068(3) Uani 1 1 d .
H6 H 0.6942 0.4412 0.6454 0.081 Uiso 1 1 calc R
C7 C 0.4137(10) 0.4248(3) 0.5675(7) 0.064(3) Uani 1 1 d .
H7 H 0.4252 0.4500 0.6069 0.077 Uiso 1 1 calc R
C8 C 0.2806(10) 0.3953(3) 0.5758(6) 0.054(2) Uani 1 1 d .
C9 C 0.1723(12) 0.4005(4) 0.6453(7) 0.080(3) Uani 1 1 d .
H9 H 0.1839 0.4233 0.6907 0.096 Uiso 1 1 calc R
C10 C 0.0548(12) 0.3741(5) 0.6486(8) 0.082(3) Uani 1 1 d .
H10 H -0.0194 0.3789 0.6938 0.098 Uiso 1 1 calc R
C11 C 0.0433(12) 0.3395(5) 0.5845(9) 0.086(3) Uani 1 1 d .
H11 H -0.0377 0.3196 0.5867 0.103 Uiso 1 1 calc R
C12 C 0.1540(10) 0.3342(4) 0.5154(8) 0.072(3) Uani 1 1 d .
H12 H 0.1462 0.3103 0.4719 0.086 Uiso 1 1 calc R
C13 C 0.6421(10) 0.3528(3) 0.3353(6) 0.054(2) Uani 1 1 d .
C14 C 0.7788(10) 0.3324(4) 0.3529(7) 0.074(3) Uani 1 1 d .
H14 H 0.7938 0.3166 0.4102 0.088 Uiso 1 1 calc R
C15 C 0.8947(12) 0.3343(6) 0.2889(10) 0.107(5) Uani 1 1 d .
H15 H 0.9868 0.3202 0.3019 0.129 Uiso 1 1 calc R
C16 C 0.868(2) 0.3584(5) 0.2036(11) 0.116(6) Uani 1 1 d .
H16 H 0.9465 0.3606 0.1603 0.139 Uiso 1 1 calc R
C17 C 0.7292(18) 0.3798(5) 0.1795(9) 0.102(4) Uani 1 1 d .
H17 H 0.7122 0.3948 0.1214 0.122 Uiso 1 1 calc R
C18 C 0.6244(14) 0.3767(4) 0.2468(7) 0.076(3) Uani 1 1 d .
C19 C 0.4723(13) 0.3992(4) 0.2334(7) 0.073(3) Uani 1 1 d .
C20 C 0.4252(17) 0.4232(5) 0.1527(9) 0.106(4) Uani 1 1 d .
H20 H 0.4902 0.4275 0.1019 0.127 Uiso 1 1 calc R
C21 C 0.2775(17) 0.4411(6) 0.1482(10) 0.121(6) Uani 1 1 d .
H21 H 0.2387 0.4538 0.0916 0.145 Uiso 1 1 calc R
C22 C 0.1984(18) 0.4395(5) 0.2239(10) 0.111(5) Uani 1 1 d .
H22 H 0.1083 0.4556 0.2264 0.133 Uiso 1 1 calc R
C23 C 0.2466(14) 0.4136(4) 0.3025(9) 0.085(3) Uani 1 1 d .
H23 H 0.1812 0.4103 0.3534 0.102 Uiso 1 1 calc R
C24 C 0.3948(9) 0.2983(3) 0.3520(7) 0.056(2) Uani 1 1 d .
C25 C 0.3129(10) 0.2937(4) 0.2696(8) 0.079(3) Uani 1 1 d .
H25 H 0.2794 0.3195 0.2374 0.095 Uiso 1 1 calc R
C26 C 0.2764(13) 0.2512(6) 0.2304(11) 0.101(4) Uani 1 1 d .
H26 H 0.2225 0.2484 0.1723 0.121 Uiso 1 1 calc R
C27 C 0.3245(15) 0.2135(5) 0.2827(12) 0.105(5) Uani 1 1 d .
H27 H 0.2987 0.1849 0.2599 0.126 Uiso 1 1 calc R
C28 C 0.4079(14) 0.2171(4) 0.3658(12) 0.103(4) Uani 1 1 d .
H28 H 0.4412 0.1915 0.3987 0.124 Uiso 1 1 calc R
C29 C 0.4411(11) 0.2584(4) 0.3993(8) 0.071(3) Uani 1 1 d .
C30 C 0.5237(12) 0.2665(4) 0.4963(9) 0.080(3) Uani 1 1 d .
C31 C 0.5754(13) 0.2321(4) 0.5636(10) 0.092(4) Uani 1 1 d .
H31 H 0.5533 0.2017 0.5534 0.111 Uiso 1 1 calc R
C32 C 0.6580(17) 0.2461(5) 0.6427(10) 0.104(4) Uani 1 1 d .
H32 H 0.7081 0.2247 0.6806 0.125 Uiso 1 1 calc R
C33 C 0.6683(13) 0.2876(5) 0.6659(9) 0.088(4) Uani 1 1 d .
H33 H 0.7123 0.2955 0.7250 0.106 Uiso 1 1 calc R
C34 C 0.6140(11) 0.3216(4) 0.6032(7) 0.071(3) Uani 1 1 d .
H34 H 0.6249 0.3517 0.6206 0.085 Uiso 1 1 calc R

loop_
_atom_site_aniso_label
_atom_site_aniso_U_11
_atom_site_aniso_U_22
_atom_site_aniso_U_33
_atom_site_aniso_U_23
_atom_site_aniso_U_13
_atom_site_aniso_U_12
Ir1 0.0460(2) 0.0455(2) 0.0480(2) -0.00157(17) 0.00128(13) -0.00785(18)
N1 0.081(5) 0.039(5) 0.038(4) -0.004(3) 0.002(4) -0.008(4)
N2 0.054(4) 0.054(5) 0.055(4) 0.007(4) 0.003(3) -0.001(4)
N3 0.041(4) 0.069(6) 0.042(4) -0.010(4) 0.009(3) 0.005(4)
N4 0.048(4) 0.054(6) 0.078(6) -0.011(4) -0.007(4) 0.002(4)
C1 0.070(6) 0.035(5) 0.044(5) -0.010(4) 0.006(4) -0.017(4)
C2 0.104(7) 0.069(7) 0.023(4) 0.001(4) -0.007(4) -0.037(6)
C3 0.080(6) 0.078(7) 0.033(4) -0.004(4) 0.007(4) -0.035(6)
C4 0.064(5) 0.045(5) 0.038(4) -0.007(4) -0.002(4) -0.014(4)
C5 0.071(6) 0.069(7) 0.039(5) -0.002(4) 0.003(4) -0.020(5)
C6 0.089(7) 0.078(8) 0.037(5) 0.000(5) 0.003(5) -0.035(6)
C7 0.060(6) 0.061(7) 0.073(6) -0.003(5) 0.014(5) -0.006(5)
C8 0.065(6) 0.047(6) 0.051(5) -0.007(4) 0.004(4) 0.013(5)
C9 0.071(7) 0.101(10) 0.070(7) -0.001(6) 0.023(6) 0.000(7)
C10 0.058(7) 0.116(11) 0.072(7) 0.023(7) 0.020(6) 0.010(7)
C11 0.055(6) 0.105(10) 0.098(9) -0.003(8) 0.014(6) -0.014(6)
C12 0.050(6) 0.078(8) 0.088(7) -0.008(6) -0.007(5) -0.025(5)
C13 0.056(5) 0.060(6) 0.046(5) -0.010(4) 0.008(4) -0.019(5)
C14 0.037(5) 0.117(10) 0.067(6) -0.014(6) 0.014(4) -0.002(5)
C15 0.053(7) 0.180(15) 0.090(9) -0.033(10) 0.006(6) -0.014(8)
C16 0.116(12) 0.139(15) 0.095(11) -0.028(10) 0.053(9) -0.051(10)
C17 0.114(11) 0.118(12) 0.074(8) -0.004(7) 0.016(8) -0.035(9)
C18 0.103(8) 0.066(7) 0.058(6) -0.012(5) 0.015(6) -0.037(7)
C19 0.093(8) 0.059(7) 0.066(7) 0.014(5) -0.014(6) -0.013(6)
C20 0.127(12) 0.093(11) 0.097(9) 0.012(8) -0.026(8) -0.027(9)
C21 0.113(11) 0.181(17) 0.069(8) 0.033(9) -0.004(8) 0.032(11)
C22 0.143(12) 0.107(12) 0.080(9) -0.003(8) -0.030(9) 0.023(10)
C23 0.094(9) 0.081(9) 0.081(8) -0.004(6) -0.002(7) 0.002(7)
C24 0.037(5) 0.058(7) 0.074(6) -0.019(5) 0.019(4) -0.017(4)
C25 0.044(5) 0.101(10) 0.093(8) -0.038(7) 0.003(5) -0.014(6)
C26 0.066(8) 0.125(13) 0.112(10) -0.039(10) 0.003(7) -0.011(8)
C27 0.088(9) 0.086(11) 0.143(13) -0.041(10) 0.020(9) -0.019(8)
C28 0.089(8) 0.068(9) 0.154(13) -0.027(9) 0.001(9) -0.022(7)
C29 0.056(6) 0.059(7) 0.100(9) -0.003(6) 0.019(6) 0.005(5)
C30 0.066(7) 0.066(8) 0.108(9) 0.010(7) 0.014(6) 0.010(6)
C31 0.077(8) 0.070(9) 0.129(11) 0.027(8) -0.001(8) 0.004(6)
C32 0.116(11) 0.081(11) 0.114(11) 0.018(9) -0.024(9) 0.023(9)
C33 0.084(8) 0.094(11) 0.087(8) 0.030(8) 0.005(6) 0.013(8)
C34 0.069(6) 0.081(8) 0.062(6) 0.003(6) 0.009(5) -0.002(6)

loop_
_atom_type_symbol
_atom_type_description
_atom_type_scat_dispersion_real
_atom_type_scat_dispersion_imag
_atom_type_scat_source
C C 0.0033 0.0016 'International Tables Vol C Tables 4.2.6.8 and 6.1.1.4'
H H 0.0000 0.0000 'International Tables Vol C Tables 4.2.6.8 and 6.1.1.4'
N N 0.0061 0.0033 'International Tables Vol C Tables 4.2.6.8 and 6.1.1.4'
F F 0.0171 0.0103 'International Tables Vol C Tables 4.2.6.8 and 6.1.1.4'
P P 0.1023 0.0942 'International Tables Vol C Tables 4.2.6.8 and 6.1.1.4'
Ir Ir -1.4442 7.9887 'International Tables Vol C Tables 4.2.6.8 and 6.1.1.4'

loop_
_geom_angle_atom_site_label_1
_geom_angle_atom_site_label_2
_geom_angle_atom_site_label_3
_geom_angle
_geom_angle_site_symmetry_3
C13 Ir1 N3 82.3(3) .
C13 Ir1 C24 85.9(3) .
N3 Ir1 C24 91.9(4) .
C13 Ir1 N4 94.3(3) .
N3 Ir1 N4 173.4(3) .
C24 Ir1 N4 82.2(4) .
C13 Ir1 N2 176.3(3) .
N3 Ir1 N2 97.1(3) .
C24 Ir1 N2 97.8(3) .
N4 Ir1 N2 86.7(3) .
C13 Ir1 N1 101.3(3) .
N3 Ir1 N1 91.8(3) .
C24 Ir1 N1 172.4(3) .
N4 Ir1 N1 94.5(3) .
N2 Ir1 N1 75.1(3) .
C7 N1 C1 120.1(7) .
C7 N1 Ir1 114.5(6) .
C1 N1 Ir1 125.1(5) .
C8 N2 C12 117.1(8) .
C8 N2 Ir1 116.6(6) .
C12 N2 Ir1 125.7(7) .
C23 N3 C19 116.6(9) .
C23 N3 Ir1 127.4(7) .
C19 N3 Ir1 116.0(6) .
C34 N4 C30 119.0(9) .
C34 N4 Ir1 126.1(7) .
C30 N4 Ir1 114.7(7) .
C2 C1 C6 118.7(8) .
C2 C1 N1 120.0(7) .
C6 C1 N1 121.3(7) .
C1 C2 C3 120.0(8) .
C1 C2 H2 120.0 .
C3 C2 H2 120.0 .
C2 C3 C4 122.1(7) .
C2 C3 H3 119.0 .
C4 C3 H3 119.0 .
C5 C4 C3 115.5(7) .
C5 C4 C4 121.4(9) 3_766
C3 C4 C4 123.1(9) 3_766
C6 C5 C4 121.4(8) .
C6 C5 H5 119.3 .
C4 C5 H5 119.3 .
C5 C6 C1 122.1(8) .
C5 C6 H6 119.0 .
C1 C6 H6 119.0 .
N1 C7 C8 119.1(9) .
N1 C7 H7 120.4 .
C8 C7 H7 120.4 .
N2 C8 C9 121.9(9) .
N2 C8 C7 114.3(8) .
C9 C8 C7 123.8(9) .
C10 C9 C8 121.7(11) .
C10 C9 H9 119.2 .
C8 C9 H9 119.2 .
C9 C10 C11 118.4(11) .
C9 C10 H10 120.8 .
C11 C10 H10 120.8 .
C10 C11 C12 119.5(11) .
C10 C11 H11 120.2 .
C12 C11 H11 120.2 .
N2 C12 C11 121.3(10) .
N2 C12 H12 119.4 .
C11 C12 H12 119.4 .
C14 C13 C18 116.9(9) .
C14 C13 Ir1 129.3(7) .
C18 C13 Ir1 113.8(8) .
C13 C14 C15 122.4(11) .
C13 C14 H14 118.8 .
C15 C14 H14 118.8 .
C14 C15 C16 117.3(12) .
C14 C15 H15 121.4 .
C16 C15 H15 121.4 .
C15 C16 C17 123.6(12) .
C15 C16 H16 118.2 .
C17 C16 H16 118.2 .
C18 C17 C16 114.7(13) .
C18 C17 H17 122.7 .
C16 C17 H17 122.7 .
C17 C18 C13 125.1(13) .
C17 C18 C19 121.0(12) .
C13 C18 C19 113.9(9) .
N3 C19 C20 120.8(11) .
N3 C19 C18 113.9(9) .
C20 C19 C18 125.3(12) .
C19 C20 C21 119.3(13) .
C19 C20 H20 120.4 .
C21 C20 H20 120.4 .
C22 C21 C20 118.4(13) .
C22 C21 H21 120.8 .
C20 C21 H21 120.8 .
C21 C22 C23 120.2(15) .
C21 C22 H22 119.9 .
C23 C22 H22 119.9 .
N3 C23 C22 123.9(12) .
N3 C23 H23 118.1 .
C22 C23 H23 118.1 .
C25 C24 C29 117.0(10) .
C25 C24 Ir1 128.3(9) .
C29 C24 Ir1 114.7(7) .
C24 C25 C26 122.3(13) .
C24 C25 H25 118.9 .
C26 C25 H25 118.9 .
C27 C26 C25 116.9(13) .
C27 C26 H26 121.5 .
C25 C26 H26 121.5 .
C28 C27 C26 122.1(13) .
C28 C27 H27 118.9 .
C26 C27 H27 118.9 .
C29 C28 C27 118.4(14) .
C29 C28 H28 120.8 .
C27 C28 H28 120.8 .
C28 C29 C24 123.2(12) .
C28 C29 C30 122.9(12) .
C24 C29 C30 113.8(9) .
N4 C30 C31 119.4(12) .
N4 C30 C29 114.5(9) .
C31 C30 C29 126.1(11) .
C32 C31 C30 117.1(13) .
C32 C31 H31 121.4 .
C30 C31 H31 121.4 .
C33 C32 C31 122.0(13) .
C33 C32 H32 119.0 .
C31 C32 H32 119.0 .
C32 C33 C34 120.9(13) .
C32 C33 H33 119.6 .
C34 C33 H33 119.6 .
N4 C34 C33 120.7(12) .
N4 C34 H34 119.7 .
C33 C34 H34 119.7 .

loop_
_geom_bond_atom_site_label_1
_geom_bond_atom_site_label_2
_geom_bond_distance
_geom_bond_site_symmetry_2
Ir1 C13 2.003(8) .
Ir1 N3 2.010(7) .
Ir1 C24 2.010(9) .
Ir1 N4 2.053(8) .
Ir1 N2 2.142(7) .
Ir1 N1 2.192(7) .
N1 C7 1.267(11) .
N1 C1 1.446(10) .
N2 C8 1.323(11) .
N2 C12 1.347(11) .
N3 C23 1.316(13) .
N3 C19 1.361(12) .
N4 C34 1.342(12) .
N4 C30 1.365(13) .
C1 C2 1.360(11) .
C1 C6 1.366(11) .
C2 C3 1.371(12) .
C2 H2 0.9300 .
C3 C4 1.399(11) .
C3 H3 0.9300 .
C4 C5 1.396(11) .
C4 C4 1.511(15) 3_766
C5 C6 1.338(12) .
C5 H5 0.9300 .
C6 H6 0.9300 .
C7 C8 1.476(12) .
C7 H7 0.9300 .
C8 C9 1.386(12) .
C9 C10 1.302(15) .
C9 H9 0.9300 .
C10 C11 1.361(17) .
C10 H10 0.9300 .
C11 C12 1.399(14) .
C11 H11 0.9300 .
C12 H12 0.9300 .
C13 C14 1.369(13) .
C13 C18 1.423(14) .
C14 C15 1.375(14) .
C14 H14 0.9300 .
C15 C16 1.40(2) .
C15 H15 0.9300 .
C16 C17 1.42(2) .
C16 H16 0.9300 .
C17 C18 1.337(16) .
C17 H17 0.9300 .
C18 C19 1.511(16) .
C19 C20 1.381(14) .
C20 C21 1.411(18) .
C20 H20 0.9300 .
C21 C22 1.278(17) .
C21 H21 0.9300 .
C22 C23 1.391(16) .
C22 H22 0.9300 .
C23 H23 0.9300 .
C24 C25 1.346(13) .
C24 C29 1.409(13) .
C25 C26 1.406(16) .
C25 H25 0.9300 .
C26 C27 1.394(18) .
C26 H26 0.9300 .
C27 C28 1.358(18) .
C27 H27 0.9300 .
C28 C29 1.341(15) .
C28 H28 0.9300 .
C29 C30 1.535(15) .
C30 C31 1.451(15) .
C31 C32 1.368(16) .
C31 H31 0.9300 .
C32 C33 1.275(16) .
C32 H32 0.9300 .
C33 C34 1.408(14) .
C33 H33 0.9300 .
C34 H34 0.9300 .
